data_7207578
loop_
_publ_author_name
'Xiao, Dongrong'
'Chen, Haiyan'
'Sun, Dianzhen'
'He, Jianghong'
'Yan, Shiwei'
'Yang, Juan'
'Wang, Xin'
'Yuan, Ruo'
'Wang, Enbo'

_publ_section_title
;
 Guest-induced expanding and shrinking porous modulation based on
 interdigitated metal--organic frameworks constructed by
 4,4&#x2032;-sulfonyldibenzoate and barium ions
;
_journal_issue 8
_journal_name_full CrystEngComm
_journal_page_first 2849
_journal_paper_doi 10.1039/c2ce06428f
_journal_volume 14
_journal_year 2012
_chemical_formula_sum 'C19 H22 Ba N O11 S'
_chemical_formula_weight 609.78
_chemical_name_systematic ?
_space_group_IT_number 2
_symmetry_cell_setting triclinic
_symmetry_space_group_name_Hall '-P 1'
_symmetry_space_group_name_H-M 'P -1'
_atom_sites_solution_hydrogens geom
_atom_sites_solution_primary direct
_atom_sites_solution_secondary difmap
_audit_creation_method SHELXL-97
_cell_angle_alpha 113.0430(10)
_cell_angle_beta 91.6300(10)
_cell_angle_gamma 93.0800(10)
_cell_formula_units_Z 2
_cell_length_a 6.3012(5)
_cell_length_b 14.0909(10)
_cell_length_c 14.1544(10)
_cell_measurement_reflns_used 10586
_cell_measurement_temperature 296(2)
_cell_measurement_theta_max 27.49
_cell_measurement_theta_min 2.62
_cell_volume 1153.14(15)
_computing_cell_refinement 'SMART (Bruker, 2001)'
_computing_data_collection 'SMART (Bruker, 2001)'
_computing_data_reduction 'SAINT (Bruker, 2001)'
_computing_molecular_graphics 'SHELXTL-PLUS (Sheldrick, 1990)'
_computing_publication_material 'SHELXL-97 (Sheldrick, 1997)'
_computing_structure_refinement 'SHELXL-97 (Sheldrick, 1997)'
_computing_structure_solution 'SHELXS-97 (Sheldrick, 1990)'
_diffrn_ambient_temperature 296(2)
_diffrn_measured_fraction_theta_full 0.986
_diffrn_measured_fraction_theta_max 0.986
_diffrn_measurement_device_type 'Bruker APEX CCD area-detector'
_diffrn_measurement_method 'phi and omega scans'
_diffrn_radiation_monochromator graphite
_diffrn_radiation_source 'fine-focus sealed tube'
_diffrn_radiation_type MoK\a
_diffrn_radiation_wavelength 0.71073
_diffrn_reflns_av_R_equivalents 0.0253
_diffrn_reflns_av_sigmaI/netI 0.0357
_diffrn_reflns_limit_h_max 8
_diffrn_reflns_limit_h_min -8
_diffrn_reflns_limit_k_max 18
_diffrn_reflns_limit_k_min -18
_diffrn_reflns_limit_l_max 18
_diffrn_reflns_limit_l_min -18
_diffrn_reflns_number 10586
_diffrn_reflns_theta_full 27.49
_diffrn_reflns_theta_max 27.49
_diffrn_reflns_theta_min 2.62
_exptl_absorpt_coefficient_mu 1.872
_exptl_absorpt_correction_T_max 0.6036
_exptl_absorpt_correction_T_min 0.4607
_exptl_absorpt_correction_type multi-scan
_exptl_absorpt_process_details 'SADABS(Sheldrick, 1996)'
_exptl_crystal_colour clourless
_exptl_crystal_density_diffrn 1.756
_exptl_crystal_density_method 'not measured'
_exptl_crystal_description block
_exptl_crystal_F_000 606
_exptl_crystal_size_max 0.49
_exptl_crystal_size_mid 0.40
_exptl_crystal_size_min 0.30
_refine_diff_density_max 0.676
_refine_diff_density_min -0.824
_refine_diff_density_rms 0.094
_refine_ls_extinction_method none
_refine_ls_goodness_of_fit_ref 1.040
_refine_ls_hydrogen_treatment mixed
_refine_ls_matrix_type full
_refine_ls_number_parameters 322
_refine_ls_number_reflns 5217
_refine_ls_number_restraints 16
_refine_ls_restrained_S_all 1.042
_refine_ls_R_factor_all 0.0277
_refine_ls_R_factor_gt 0.0256
_refine_ls_shift/su_max 0.003
_refine_ls_shift/su_mean 0.000
_refine_ls_structure_factor_coef Fsqd
_refine_ls_weighting_details 'calc w=1/[\s^2^(Fo^2^)+(0.0517P)^2^+0.0000P] where P=(Fo^2^+2Fc^2^)/3'
_refine_ls_weighting_scheme calc
_refine_ls_wR_factor_gt 0.0739
_refine_ls_wR_factor_ref 0.0756
_reflns_number_gt 4889
_reflns_number_total 5217
_reflns_threshold_expression >2sigma(I)
_cod_data_source_file c2ce06428f.txt
_cod_data_source_block c22b
_cod_depositor_comments
;
The following automatic conversions were performed:

'_symmetry_cell_setting' value 'Triclinic' changed to 'triclinic'
according to /home/saulius/struct/CIF-dictionaries/cif_core.dic
dictionary named 'cif_core.dic' version 2.4.1 from 2010-06-29.

Automatic conversion script
Id: cif_fix_values 1715 2011-07-08 13:25:40Z adriana 
;
_cod_original_sg_symbol_H-M P-1
_cod_database_code 7207578

loop_
_symmetry_equiv_pos_as_xyz
'x, y, z'
'-x, -y, -z'

loop_
_atom_site_label
_atom_site_type_symbol
_atom_site_fract_x
_atom_site_fract_y
_atom_site_fract_z
_atom_site_U_iso_or_equiv
_atom_site_adp_type
_atom_site_occupancy
_atom_site_symmetry_multiplicity
_atom_site_calc_flag
_atom_site_refinement_flags
_atom_site_attached_hydrogens
Ba1 Ba -0.268378(19) -0.520426(10) -1.133267(9) 0.02048(6) Uani 1 1 d . 0
S1 S -0.51644(10) -0.33104(5) -1.27837(5) 0.02358(13) Uani 1 1 d . 0
C1 C -0.2638(5) -0.1592(2) -1.1620(3) 0.0435(7) Uani 1 1 d . 0
H1A H -0.1598 -0.2041 -1.1636 0.052 Uiso 1 1 calc R 0
C2 C -0.2233(5) -0.0540(2) -1.1119(3) 0.0469(8) Uani 1 1 d . 0
H2A H -0.0905 -0.0277 -1.0788 0.056 Uiso 1 1 calc R 0
C3 C -0.3766(5) 0.0136(2) -1.1099(2) 0.0342(6) Uani 1 1 d . 0
C4 C -0.5730(5) -0.0259(2) -1.1579(3) 0.0479(8) Uani 1 1 d . 0
H4A H -0.6767 0.0191 -1.1567 0.057 Uiso 1 1 calc R 0
C5 C -0.6192(5) -0.1316(2) -1.2083(3) 0.0446(8) Uani 1 1 d . 0
H5A H -0.7528 -0.1580 -1.2403 0.054 Uiso 1 1 calc R 0
C6 C -0.4629(4) -0.19653(19) -1.2099(2) 0.0264(5) Uani 1 1 d . 0
C7 C -0.4227(4) -0.35428(18) -1.40101(18) 0.0225(5) Uani 1 1 d . 0
C8 C -0.5529(4) -0.3380(2) -1.4730(2) 0.0336(6) Uani 1 1 d . 0
H8A H -0.6881 -0.3152 -1.4567 0.040 Uiso 1 1 calc R 0
C9 C -0.4790(4) -0.3564(2) -1.5698(2) 0.0351(6) Uani 1 1 d . 0
H9A H -0.5654 -0.3459 -1.6187 0.042 Uiso 1 1 calc R 0
C10 C -0.2783(4) -0.39002(19) -1.59366(18) 0.0226(5) Uani 1 1 d . 0
C11 C -0.1484(4) -0.4040(2) -1.5199(2) 0.0304(5) Uani 1 1 d . 0
H11A H -0.0114 -0.4245 -1.5353 0.037 Uiso 1 1 calc R 0
C12 C -0.2208(4) -0.3878(2) -1.4235(2) 0.0319(6) Uani 1 1 d . 0
H12A H -0.1351 -0.3992 -1.3749 0.038 Uiso 1 1 calc R 0
C13 C -0.3281(5) 0.1294(2) -1.0543(3) 0.0404(7) Uani 1 1 d . 0
C14 C -0.1965(4) -0.41397(18) -1.69988(18) 0.0242(5) Uani 1 1 d . 0
C15 C -0.1201(9) -0.9891(4) -1.6287(4) 0.0763(13) Uani 1 1 d U 0
H15A H -0.0529 -1.0232 -1.6893 0.092 Uiso 1 1 calc R 0
C16 C -0.0371(7) -0.8929(4) -1.5573(4) 0.0704(12) Uani 1 1 d . 0
H16A H 0.0860 -0.8607 -1.5692 0.084 Uiso 1 1 calc R 0
C17 C -0.1431(8) -0.8476(4) -1.4695(4) 0.0748(12) Uani 1 1 d U 0
H17A H -0.0872 -0.7836 -1.4224 0.090 Uiso 1 1 calc R 0
C18 C -0.3157(6) -0.8869(2) -1.4467(3) 0.0473(8) Uani 1 1 d U 0
H18A H -0.3788 -0.8525 -1.3850 0.057 Uiso 1 1 calc R 0
C19 C -0.4001(6) -0.9786(3) -1.5145(3) 0.0536(9) Uani 1 1 d U 0
N1 N -0.3064(8) -1.0327(4) -1.6067(3) 0.0876(12) Uani 1 1 d U 0
OW1 O -0.5859(3) -0.39679(13) -1.01113(15) 0.0276(4) Uani 1 1 d D 0
HW1A H -0.685(4) -0.403(2) -1.0550(19) 0.041 Uiso 1 1 d D 0
HW1B H -0.559(5) -0.3329(9) -0.977(2) 0.042 Uiso 1 1 d D 0
O1 O -0.1572(4) 0.16002(17) -1.0016(2) 0.0553(6) Uani 1 1 d . 0
OW2 O -0.1097(3) -0.40391(14) -0.92474(14) 0.0288(4) Uani 1 1 d D 0
HW2A H -0.169(5) -0.406(2) -0.8723(16) 0.042 Uiso 1 1 d D 0
HW2B H -0.076(5) -0.3413(10) -0.912(2) 0.044 Uiso 1 1 d D 0
O2 O -0.4604(5) 0.18637(18) -1.0674(3) 0.0703(8) Uani 1 1 d . 0
O3 O -0.0031(3) -0.42620(16) -1.71072(15) 0.0355(4) Uani 1 1 d . 0
OW3 O -0.3120(5) -0.73822(19) -1.2288(2) 0.0646(8) Uani 1 1 d . 2
O4 O -0.3318(3) -0.42091(16) -1.77019(14) 0.0345(4) Uani 1 1 d . 0
OW4 O 0.0504(3) -0.36419(15) -1.11292(15) 0.0326(4) Uani 1 1 d D 0
HW4B H 0.087(5) -0.375(2) -1.1728(10) 0.040 Uiso 1 1 d D 0
HW4A H 0.093(5) -0.3040(13) -1.0730(17) 0.049 Uiso 1 1 d D 0
OW5 O -0.8713(5) 0.1940(2) -1.1289(3) 0.0683(8) Uani 1 1 d D 0
HW5B H -0.931(6) 0.189(4) -1.078(3) 0.097 Uiso 1 1 d D 0
HW5A H -0.7378(18) 0.196(4) -1.117(4) 0.101 Uiso 1 1 d D 0
O5 O -0.3883(3) -0.38397(14) -1.23127(15) 0.0344(4) Uani 1 1 d . 0
O6 O -0.7446(3) -0.35228(15) -1.28902(15) 0.0331(4) Uani 1 1 d . 0

loop_
_atom_site_aniso_label
_atom_site_aniso_U_11
_atom_site_aniso_U_22
_atom_site_aniso_U_33
_atom_site_aniso_U_23
_atom_site_aniso_U_13
_atom_site_aniso_U_12
Ba1 0.01781(9) 0.02498(9) 0.01789(9) 0.00761(6) 0.00181(6) 0.00127(5)
S1 0.0295(3) 0.0222(3) 0.0187(3) 0.0076(2) 0.0038(2) 0.0005(2)
C1 0.0387(16) 0.0304(15) 0.0531(19) 0.0080(14) -0.0120(14) 0.0050(12)
C2 0.0422(17) 0.0307(15) 0.054(2) 0.0034(14) -0.0144(15) -0.0009(12)
C3 0.0437(16) 0.0232(13) 0.0328(15) 0.0081(11) 0.0021(12) -0.0009(11)
C4 0.0424(17) 0.0262(14) 0.067(2) 0.0100(15) -0.0083(16) 0.0055(12)
C5 0.0347(15) 0.0292(14) 0.061(2) 0.0090(14) -0.0089(14) 0.0021(11)
C6 0.0331(13) 0.0214(11) 0.0215(12) 0.0048(10) 0.0035(10) 0.0032(9)
C7 0.0256(12) 0.0233(11) 0.0163(11) 0.0055(9) 0.0021(9) 0.0003(9)
C8 0.0245(13) 0.0523(17) 0.0242(13) 0.0139(12) 0.0055(10) 0.0127(11)
C9 0.0284(13) 0.0565(18) 0.0226(13) 0.0166(13) 0.0031(10) 0.0137(12)
C10 0.0224(11) 0.0229(11) 0.0192(11) 0.0050(9) 0.0004(9) -0.0005(9)
C11 0.0210(12) 0.0436(15) 0.0279(13) 0.0142(12) 0.0036(10) 0.0106(10)
C12 0.0275(13) 0.0449(16) 0.0238(13) 0.0134(12) -0.0001(10) 0.0097(11)
C13 0.0487(18) 0.0270(14) 0.0412(17) 0.0094(13) 0.0050(14) -0.0044(12)
C14 0.0230(11) 0.0253(12) 0.0200(11) 0.0049(9) 0.0024(9) -0.0026(9)
C15 0.079(3) 0.088(4) 0.062(3) 0.028(3) 0.004(2) 0.017(3)
C16 0.066(3) 0.068(3) 0.076(3) 0.028(2) -0.011(2) 0.005(2)
C17 0.088(3) 0.054(2) 0.075(3) 0.018(2) -0.012(3) 0.009(2)
C18 0.057(2) 0.0338(16) 0.0405(18) 0.0033(13) -0.0045(15) 0.0053(14)
C19 0.062(2) 0.0479(19) 0.0464(19) 0.0133(16) -0.0097(17) 0.0155(16)
N1 0.094(3) 0.091(3) 0.065(2) 0.017(2) -0.008(2) 0.015(2)
OW1 0.0304(9) 0.0229(8) 0.0272(9) 0.0075(7) -0.0005(7) 0.0023(7)
O1 0.0607(15) 0.0332(12) 0.0567(16) 0.0041(11) -0.0100(12) -0.0115(10)
OW2 0.0313(10) 0.0323(10) 0.0220(9) 0.0095(8) 0.0039(7) 0.0036(7)
O2 0.0687(17) 0.0257(12) 0.107(2) 0.0179(14) -0.0154(16) -0.0022(11)
O3 0.0244(10) 0.0516(13) 0.0267(10) 0.0107(9) 0.0058(8) 0.0043(8)
OW3 0.109(2) 0.0342(12) 0.0423(14) 0.0078(11) -0.0032(14) -0.0044(13)
O4 0.0286(9) 0.0511(12) 0.0204(9) 0.0114(8) -0.0008(7) -0.0039(8)
OW4 0.0371(11) 0.0298(10) 0.0264(10) 0.0070(8) 0.0032(8) -0.0054(8)
OW5 0.0626(17) 0.0465(15) 0.092(2) 0.0208(15) 0.0162(16) 0.0096(13)
O5 0.0497(12) 0.0302(10) 0.0268(10) 0.0146(8) 0.0020(8) 0.0050(8)
O6 0.0308(10) 0.0348(10) 0.0304(10) 0.0099(8) 0.0061(8) -0.0054(8)

loop_
_atom_type_symbol
_atom_type_description
_atom_type_scat_dispersion_real
_atom_type_scat_dispersion_imag
_atom_type_scat_source
C C 0.0033 0.0016 'International Tables Vol C Tables 4.2.6.8 and 6.1.1.4'
H H 0.0000 0.0000 'International Tables Vol C Tables 4.2.6.8 and 6.1.1.4'
N N 0.0061 0.0033 'International Tables Vol C Tables 4.2.6.8 and 6.1.1.4'
O O 0.0106 0.0060 'International Tables Vol C Tables 4.2.6.8 and 6.1.1.4'
S S 0.1246 0.1234 'International Tables Vol C Tables 4.2.6.8 and 6.1.1.4'
Ba Ba -0.3244 2.2819 'International Tables Vol C Tables 4.2.6.8 and 6.1.1.4'

loop_
_geom_angle_atom_site_label_1
_geom_angle_atom_site_label_2
_geom_angle_atom_site_label_3
_geom_angle
_geom_angle_site_symmetry_1
_geom_angle_site_symmetry_3
O3 Ba1 O4 104.70(6) 2_542 2_442
O3 Ba1 OW3 74.21(8) 2_542 .
O4 Ba1 OW3 71.54(8) 2_442 .
O3 Ba1 OW4 66.02(6) 2_542 .
O4 Ba1 OW4 135.21(6) 2_442 .
OW3 Ba1 OW4 136.17(8) . .
O3 Ba1 OW1 136.80(6) 2_542 2_443
O4 Ba1 OW1 86.85(5) 2_442 2_443
OW3 Ba1 OW1 70.37(7) . 2_443
OW4 Ba1 OW1 131.14(6) . 2_443
O3 Ba1 OW1 153.30(6) 2_542 .
O4 Ba1 OW1 68.32(6) 2_442 .
OW3 Ba1 OW1 123.77(8) . .
OW4 Ba1 OW1 100.00(5) . .
OW1 Ba1 OW1 69.72(6) 2_443 .
O3 Ba1 OW2 120.25(6) 2_542 .
O4 Ba1 OW2 134.55(5) 2_442 .
OW3 Ba1 OW2 124.86(7) . .
OW4 Ba1 OW2 66.22(5) . .
OW1 Ba1 OW2 65.70(5) 2_443 .
OW1 Ba1 OW2 68.38(5) . .
O3 Ba1 OW2 70.01(6) 2_542 2_543
O4 Ba1 OW2 143.98(6) 2_442 2_543
OW3 Ba1 OW2 72.83(8) . 2_543
OW4 Ba1 OW2 76.83(6) . 2_543
OW1 Ba1 OW2 76.45(5) 2_443 2_543
OW1 Ba1 OW2 131.13(5) . 2_543
OW2 Ba1 OW2 65.96(6) . 2_543
O3 Ba1 O5 79.84(6) 2_542 .
O4 Ba1 O5 68.77(6) 2_442 .
OW3 Ba1 O5 124.31(7) . .
OW4 Ba1 O5 66.47(6) . .
OW1 Ba1 O5 141.48(5) 2_443 .
OW1 Ba1 O5 73.61(5) . .
OW2 Ba1 O5 110.81(5) . .
OW2 Ba1 O5 139.61(6) 2_543 .
O3 Ba1 Ba1 171.34(5) 2_542 2_443
O4 Ba1 Ba1 75.02(4) 2_442 2_443
OW3 Ba1 Ba1 97.71(6) . 2_443
OW4 Ba1 Ba1 120.44(4) . 2_443
OW1 Ba1 Ba1 34.86(4) 2_443 2_443
OW1 Ba1 Ba1 34.86(4) . 2_443
OW2 Ba1 Ba1 61.63(4) . 2_443
OW2 Ba1 Ba1 104.96(4) 2_543 2_443
O5 Ba1 Ba1 107.75(4) . 2_443
O3 Ba1 Ba1 95.48(4) 2_542 2_543
O4 Ba1 Ba1 154.20(4) 2_442 2_543
OW3 Ba1 Ba1 99.42(6) . 2_543
OW4 Ba1 Ba1 67.92(4) . 2_543
OW1 Ba1 Ba1 67.38(4) 2_443 2_543
OW1 Ba1 Ba1 100.00(4) . 2_543
OW2 Ba1 Ba1 33.05(4) . 2_543
OW2 Ba1 Ba1 32.90(4) 2_543 2_543
O5 Ba1 Ba1 131.78(4) . 2_543
Ba1 Ba1 Ba1 82.614(7) 2_443 2_543
O5 S1 O6 119.28(12) . .
O5 S1 C7 108.16(12) . .
O6 S1 C7 108.25(12) . .
O5 S1 C6 108.43(13) . .
O6 S1 C6 107.82(12) . .
C7 S1 C6 103.85(12) . .
C2 C1 C6 118.3(3) . .
C2 C1 H1A 120.8 . .
C6 C1 H1A 120.8 . .
C1 C2 C3 121.2(3) . .
C1 C2 H2A 119.4 . .
C3 C2 H2A 119.4 . .
C4 C3 C2 119.0(3) . .
C4 C3 C13 120.7(3) . .
C2 C3 C13 120.3(3) . .
C3 C4 C5 121.1(3) . .
C3 C4 H4A 119.5 . .
C5 C4 H4A 119.5 . .
C6 C5 C4 118.4(3) . .
C6 C5 H5A 120.8 . .
C4 C5 H5A 120.8 . .
C5 C6 C1 121.8(3) . .
C5 C6 S1 118.8(2) . .
C1 C6 S1 119.3(2) . .
C12 C7 C8 121.3(2) . .
C12 C7 S1 119.59(19) . .
C8 C7 S1 119.15(19) . .
C7 C8 C9 119.2(2) . .
C7 C8 H8A 120.4 . .
C9 C8 H8A 120.4 . .
C10 C9 C8 120.4(2) . .
C10 C9 H9A 119.8 . .
C8 C9 H9A 119.8 . .
C9 C10 C11 119.7(2) . .
C9 C10 C14 121.4(2) . .
C11 C10 C14 118.9(2) . .
C12 C11 C10 120.7(2) . .
C12 C11 H11A 119.6 . .
C10 C11 H11A 119.6 . .
C7 C12 C11 118.8(2) . .
C7 C12 H12A 120.6 . .
C11 C12 H12A 120.6 . .
O2 C13 O1 125.2(3) . .
O2 C13 C3 117.1(3) . .
O1 C13 C3 117.7(3) . .
O3 C14 O4 125.5(2) . .
O3 C14 C10 117.6(2) . .
O4 C14 C10 116.8(2) . .
C16 C15 N1 118.2(5) . .
C16 C15 H15A 120.9 . .
N1 C15 H15A 120.9 . .
C17 C16 C15 117.8(5) . .
C17 C16 H16A 121.1 . .
C15 C16 H16A 121.1 . .
C18 C17 C16 125.3(5) . .
C18 C17 H17A 117.4 . .
C16 C17 H17A 117.4 . .
C17 C18 C19 118.2(4) . .
C17 C18 H18A 120.9 . .
C19 C18 H18A 120.9 . .
C18 C19 N1 122.0(4) . .
C18 C19 C19 116.6(4) . 2_432
N1 C19 C19 121.4(4) . 2_432
C19 N1 C15 118.6(4) . .
Ba1 OW1 Ba1 110.28(6) 2_443 .
Ba1 OW1 HW1A 110(2) 2_443 .
Ba1 OW1 HW1A 103(2) . .
Ba1 OW1 HW1B 106(2) 2_443 .
Ba1 OW1 HW1B 120(2) . .
HW1A OW1 HW1B 107.0(16) . .
Ba1 OW2 Ba1 114.04(6) . 2_543
Ba1 OW2 HW2A 124(2) . .
Ba1 OW2 HW2A 90(2) 2_543 .
Ba1 OW2 HW2B 114(2) . .
Ba1 OW2 HW2B 104(2) 2_543 .
HW2A OW2 HW2B 106.7(16) . .
C14 O3 Ba1 137.67(17) . 2_542
C14 O4 Ba1 151.58(17) . 2_442
Ba1 OW4 HW4B 106(2) . .
Ba1 OW4 HW4A 141(2) . .
HW4B OW4 HW4A 109.8(16) . .
HW5B OW5 HW5A 106.5(17) . .
S1 O5 Ba1 161.03(12) . .

loop_
_geom_bond_atom_site_label_1
_geom_bond_atom_site_label_2
_geom_bond_distance
_geom_bond_site_symmetry_2
Ba1 O3 2.7241(18) 2_542
Ba1 O4 2.7555(19) 2_442
Ba1 OW3 2.822(2) .
Ba1 OW4 2.8215(18) .
Ba1 OW1 2.8705(19) 2_443
Ba1 OW1 2.8706(18) .
Ba1 OW2 2.8756(18) .
Ba1 OW2 2.8869(19) 2_543
Ba1 O5 2.8943(18) .
Ba1 Ba1 4.7108(4) 2_443
Ba1 Ba1 4.8341(4) 2_543
S1 O5 1.441(2) .
S1 O6 1.444(2) .
S1 C7 1.762(2) .
S1 C6 1.766(3) .
C1 C2 1.376(4) .
C1 C6 1.383(4) .
C1 H1A 0.9300 .
C2 C3 1.385(5) .
C2 H2A 0.9300 .
C3 C4 1.373(4) .
C3 C13 1.518(4) .
C4 C5 1.387(4) .
C4 H4A 0.9300 .
C5 C6 1.375(4) .
C5 H5A 0.9300 .
C7 C12 1.383(3) .
C7 C8 1.385(4) .
C8 C9 1.391(4) .
C8 H8A 0.9300 .
C9 C10 1.378(4) .
C9 H9A 0.9300 .
C10 C11 1.389(4) .
C10 C14 1.519(3) .
C11 C12 1.387(4) .
C11 H11A 0.9300 .
C12 H12A 0.9300 .
C13 O2 1.247(4) .
C13 O1 1.247(4) .
C14 O3 1.245(3) .
C14 O4 1.263(3) .
C15 C16 1.398(7) .
C15 N1 1.394(7) .
C15 H15A 0.9300 .
C16 C17 1.367(7) .
C16 H16A 0.9300 .
C17 C18 1.300(6) .
C17 H17A 0.9300 .
C18 C19 1.341(5) .
C18 H18A 0.9300 .
C19 N1 1.395(6) .
C19 C19 1.502(8) 2_432
OW1 Ba1 2.8704(19) 2_443
OW1 HW1A 0.845(10) .
OW1 HW1B 0.843(10) .
OW2 Ba1 2.8869(19) 2_543
OW2 HW2A 0.848(10) .
OW2 HW2B 0.842(10) .
O3 Ba1 2.7241(18) 2_542
O4 Ba1 2.7555(18) 2_442
OW4 HW4B 0.840(10) .
OW4 HW4A 0.838(10) .
OW5 HW5B 0.851(10) .
OW5 HW5A 0.851(10) .
